data_4100125
loop_
_publ_author_name
'Akiba, Kin-ya'
'Moriyama, Yuji'
'Mizozoe, Mitsuhiro'
'Inohara, Hideki'
'Nishii, Takako'
'Yamamoto, Yohsuke'
'Minoura, Mao'
'Hashizume, Daisuke'
'Iwasaki, Fujiko'
'Takagi, Nozomi'
'Ishimura, Kazuya'
'Nagase, Shigeru'

_publ_section_title
;
 Synthesis and Characterization of Stable Hypervalent Carbon Compounds
 (10-C-5) Bearing a 2,6-Bis(p-substituted phenyloxymethyl)benzene Ligand
;
_journal_coden_ASTM JACSAT
_journal_issue 16
_journal_name_full 'Journal of the American Chemical Society'
_journal_page_first 5893
_journal_page_last 5901
_journal_paper_doi 10.1021/ja043802t
_journal_volume 127
_journal_year 2005
_chemical_formula_moiety 'C35 H29 O6 F2 Cl1'
_chemical_formula_weight 619.06
_space_group_IT_number 60
_symmetry_cell_setting orthorhombic
_symmetry_Int_Tables_number 60
_symmetry_space_group_name_Hall '-P 2n 2ab'
_symmetry_space_group_name_H-M 'P b c n'
_cell_angle_alpha 90.000000(0)
_cell_angle_beta 90.000000(0)
_cell_angle_gamma 90.000000(0)
_cell_formula_units_Z 4
_cell_length_a 11.8900(6)
_cell_length_b 14.0860(4)
_cell_length_c 17.8700(9)
_cell_measurement_temperature 200
_cell_volume 2992.9(2)
_exptl_crystal_density_diffrn 1.374
_cod_depositor_comments
;
 Updated bibliographic information.

 Antanas Vaitkus,
 2019-10-02
;
_cod_database_code 4100125

loop_
_symmetry_equiv_pos_as_xyz
x,y,z
1/2-x,1/2-y,1/2+z
1/2+x,1/2-y,-z
-x,y,1/2-z
-x,-y,-z
1/2+x,1/2+y,1/2-z
1/2-x,1/2+y,z
x,-y,1/2+z

loop_
_atom_site_label
_atom_site_type_symbol
_atom_site_fract_x
_atom_site_fract_y
_atom_site_fract_z
_atom_site_U_iso_or_equiv
_atom_site_adp_type
_atom_site_occupancy
_atom_site_calc_flag
Cl(1) Cl 0.0000 -0.13085(7) 0.7500 0.0415(3) Uani 1.00 d
F(1) F 0.1664(2) 0.1572(2) 0.5903(2) 0.0690(8) Uani 1.00 d
O(1) O 0.3716(2) -0.0556(2) 0.8718(1) 0.0390(6) Uani 1.00 d
O(2) O -0.0827(3) -0.0727(3) 0.7844(2) 0.083(1) Uani 1.00 d
O(3) O 0.0533(3) -0.1899(2) 0.8057(2) 0.0569(8) Uani 1.00 d
C(1) C 0.5000 -0.0263(3) 0.7500 0.029(1) Uani 1.00 d
C(2) C 0.5000 -0.1330(3) 0.7500 0.033(1) Uani 1.00 d
C(3) C 0.4150(3) -0.1819(2) 0.7883(2) 0.0353(8) Uani 1.00 d
C(4) C 0.4182(3) -0.2806(2) 0.7888(2) 0.0429(9) Uani 1.00 d
C(5) C 0.5000 -0.3305(3) 0.7500 0.049(2) Uani 1.00 d
C(6) C 0.3216(3) -0.1309(2) 0.8285(2) 0.0389(8) Uani 1.00 d
C(7) C 0.2981(3) 0.0090(2) 0.9035(2) 0.0367(8) Uani 1.00 d
C(8) C 0.3464(3) 0.0910(3) 0.9327(2) 0.0472(10) Uani 1.00 d
C(9) C 0.2786(3) 0.1592(3) 0.9661(2) 0.048(1) Uani 1.00 d
C(10) C 0.1628(3) 0.1476(2) 0.9705(2) 0.0463(10) Uani 1.00 d
C(11) C 0.1164(3) 0.0649(3) 0.9412(2) 0.0428(9) Uani 1.00 d
C(12) C 0.1821(3) -0.0044(2) 0.9073(2) 0.0398(8) Uani 1.00 d
C(13) C 0.0887(4) 0.2222(3) 1.0061(3) 0.067(1) Uani 1.00 d
C(14) C 0.4121(3) 0.0216(2) 0.7109(2) 0.0309(7) Uani 1.00 d
C(15) C 0.3809(3) 0.1157(2) 0.7284(2) 0.0347(8) Uani 1.00 d
C(16) C 0.2985(3) 0.1612(2) 0.6870(2) 0.0420(9) Uani 1.00 d
C(17) C 0.2472(3) 0.1126(3) 0.6297(2) 0.0460(9) Uani 1.00 d
C(18) C 0.2728(3) 0.0197(3) 0.6112(2) 0.0444(9) Uani 1.00 d
C(19) C 0.3548(3) -0.0255(2) 0.6522(2) 0.0381(8) Uani 1.00 d
H(1) H 0.3628 -0.3150 0.8180 0.0487 Uiso 1.00 calc
H(2) H 0.2826 -0.1749 0.8614 0.0443 Uiso 1.00 calc
H(3) H 0.2673 -0.1063 0.7942 0.0443 Uiso 1.00 calc
H(4) H 0.4273 0.0996 0.9308 0.0523 Uiso 1.00 calc
H(5) H 0.3129 0.2151 0.9868 0.0540 Uiso 1.00 calc
H(6) H 0.0351 0.0564 0.9440 0.0484 Uiso 1.00 calc
H(7) H 0.1486 -0.0616 0.8879 0.0432 Uiso 1.00 calc
H(8) H 0.1328 0.2743 1.0243 0.0781 Uiso 1.00 calc
H(9) H 0.0346 0.2455 0.9718 0.0781 Uiso 1.00 calc
H(10) H 0.0492 0.1954 1.0485 0.0781 Uiso 1.00 calc
H(11) H 0.4170 0.1479 0.7696 0.0390 Uiso 1.00 calc
H(12) H 0.2781 0.2271 0.6980 0.0482 Uiso 1.00 calc
H(13) H 0.2338 -0.0122 0.5715 0.0497 Uiso 1.00 calc
H(14) H 0.3737 -0.0903 0.6409 0.0416 Uiso 1.00 calc
O(2*) O 0.0827(3) -0.0727(3) 0.7156(2) 0.083(1) Uani 1.00 d
O(3*) O -0.0533(3) -0.1899(2) 0.6943(2) 0.0569(8) Uani 1.00 d
C(14*) C 0.5879(3) 0.0216(2) 0.7891(2) 0.0309(7) Uani 1.00 d
C(3*) C 0.5850(3) -0.1819(2) 0.7117(2) 0.0353(8) Uani 1.00 d
C(4*) C 0.5818(3) -0.2806(2) 0.7112(2) 0.0429(9) Uani 1.00 d
C(15*) C 0.6191(3) 0.1157(2) 0.7716(2) 0.0347(8) Uani 1.00 d
C(19*) C 0.6452(3) -0.0255(2) 0.8478(2) 0.0381(8) Uani 1.00 d
C(6*) C 0.6784(3) -0.1309(2) 0.6715(2) 0.0389(8) Uani 1.00 d
H(1*) H 0.6372 -0.3150 0.6820 0.0487 Uiso 1.00 calc
C(16*) C 0.7015(3) 0.1612(2) 0.8130(2) 0.0420(9) Uani 1.00 d
H(11*) H 0.5830 0.1479 0.7304 0.0390 Uiso 1.00 calc
C(18*) C 0.7272(3) 0.0197(3) 0.8888(2) 0.0444(9) Uani 1.00 d
H(14*) H 0.6263 -0.0903 0.8591 0.0416 Uiso 1.00 calc
O(1*) O 0.6284(2) -0.0556(2) 0.6282(1) 0.0390(6) Uani 1.00 d
H(2*) H 0.7174 -0.1749 0.6386 0.0443 Uiso 1.00 calc
H(3*) H 0.7327 -0.1063 0.7058 0.0443 Uiso 1.00 calc
C(17*) C 0.7528(3) 0.1126(3) 0.8703(2) 0.0460(9) Uani 1.00 d
H(12*) H 0.7219 0.2271 0.8020 0.0482 Uiso 1.00 calc
H(13*) H 0.7662 -0.0122 0.9285 0.0497 Uiso 1.00 calc
C(7*) C 0.7019(3) 0.0090(2) 0.5965(2) 0.0367(8) Uani 1.00 d
F(1*) F 0.8336(2) 0.1572(2) 0.9097(2) 0.0690(8) Uani 1.00 d
C(8*) C 0.6536(3) 0.0910(3) 0.5673(2) 0.0472(10) Uani 1.00 d
C(12*) C 0.8180(3) -0.0044(2) 0.5927(2) 0.0398(8) Uani 1.00 d
C(9*) C 0.7214(3) 0.1592(3) 0.5339(2) 0.048(1) Uani 1.00 d
H(4*) H 0.5727 0.0996 0.5692 0.0523 Uiso 1.00 calc
C(11*) C 0.8836(3) 0.0649(3) 0.5588(2) 0.0428(9) Uani 1.00 d
H(7*) H 0.8514 -0.0616 0.6121 0.0432 Uiso 1.00 calc
C(10*) C 0.8372(3) 0.1476(2) 0.5295(2) 0.0463(10) Uani 1.00 d
H(5*) H 0.6871 0.2151 0.5132 0.0540 Uiso 1.00 calc
H(6*) H 0.9649 0.0564 0.5560 0.0484 Uiso 1.00 calc
C(13*) C 0.9113(4) 0.2222(3) 0.4939(3) 0.067(1) Uani 1.00 d
H(8*) H 0.8672 0.2743 0.4757 0.0781 Uiso 1.00 calc
H(9*) H 0.9654 0.2455 0.5282 0.0781 Uiso 1.00 calc
H(10*) H 0.9508 0.1954 0.4515 0.0781 Uiso 1.00 calc

loop_
_atom_site_aniso_label
_atom_site_aniso_U_11
_atom_site_aniso_U_22
_atom_site_aniso_U_33
_atom_site_aniso_U_12
_atom_site_aniso_U_13
_atom_site_aniso_U_23
Cl(1) 0.0373(6) 0.0320(6) 0.0551(7) 0.0000 -0.0021(5) 0.0000
F(1) 0.049(1) 0.090(2) 0.068(2) 0.015(1) -0.018(1) 0.027(1)
O(1) 0.035(1) 0.046(1) 0.036(1) -0.0050(9) 0.0009(9) -0.0058(9)
O(2) 0.068(2) 0.079(2) 0.102(3) 0.027(2) 0.008(2) -0.025(2)
O(3) 0.071(2) 0.039(1) 0.061(2) 0.001(1) -0.023(2) 0.001(1)
C(1) 0.030(2) 0.031(2) 0.027(2) 0.0000 0.003(2) 0.0000
C(2) 0.037(2) 0.031(2) 0.032(2) 0.0000 -0.006(2) 0.0000
C(3) 0.041(2) 0.033(1) 0.031(2) -0.003(1) -0.006(1) 0.000(1)
C(4) 0.057(2) 0.031(2) 0.041(2) -0.004(1) -0.008(2) 0.007(1)
C(5) 0.068(4) 0.032(2) 0.046(3) 0.0000 -0.008(3) 0.0000
C(6) 0.039(2) 0.042(2) 0.036(2) -0.009(1) 0.001(1) -0.001(1)
C(7) 0.036(2) 0.046(2) 0.028(1) -0.004(1) 0.002(1) 0.000(1)
C(8) 0.039(2) 0.056(2) 0.046(2) -0.010(1) 0.003(1) -0.011(2)
C(9) 0.047(2) 0.052(2) 0.045(2) -0.005(1) 0.000(2) -0.013(1)
C(10) 0.049(2) 0.052(2) 0.038(2) 0.005(1) -0.003(1) -0.005(1)
C(11) 0.036(2) 0.056(2) 0.036(2) 0.000(1) -0.005(1) 0.004(1)
C(12) 0.038(2) 0.049(2) 0.033(2) -0.006(1) -0.003(1) -0.001(1)
C(13) 0.059(3) 0.078(3) 0.063(3) 0.018(2) 0.004(2) -0.023(2)
C(14) 0.032(1) 0.033(1) 0.028(1) -0.002(1) 0.001(1) -0.001(1)
C(15) 0.030(2) 0.037(2) 0.037(2) 0.005(1) -0.001(1) 0.001(1)
C(16) 0.037(2) 0.040(2) 0.050(2) 0.008(1) 0.002(1) 0.008(1)
C(17) 0.029(2) 0.065(2) 0.045(2) 0.007(1) -0.003(1) 0.021(2)
C(18) 0.040(2) 0.059(2) 0.035(2) -0.005(1) -0.010(1) 0.004(1)
C(19) 0.040(2) 0.040(2) 0.033(2) -0.005(1) -0.004(1) 0.000(1)
O(2*) 0.068(2) 0.079(2) 0.102(3) -0.027(2) 0.008(2) 0.025(2)
O(3*) 0.071(2) 0.039(1) 0.061(2) -0.001(1) -0.023(2) -0.001(1)
C(14*) 0.032(1) 0.033(1) 0.028(1) 0.002(1) 0.001(1) 0.001(1)
C(3*) 0.041(2) 0.033(1) 0.031(2) 0.003(1) -0.006(1) 0.000(1)
C(4*) 0.057(2) 0.031(2) 0.041(2) 0.004(1) -0.008(2) -0.007(1)
C(15*) 0.030(2) 0.037(2) 0.037(2) -0.005(1) -0.001(1) -0.001(1)
C(19*) 0.040(2) 0.040(2) 0.033(2) 0.005(1) -0.004(1) 0.000(1)
C(6*) 0.039(2) 0.042(2) 0.036(2) 0.009(1) 0.001(1) 0.001(1)
C(16*) 0.037(2) 0.040(2) 0.050(2) -0.008(1) 0.002(1) -0.008(1)
C(18*) 0.040(2) 0.059(2) 0.035(2) 0.005(1) -0.010(1) -0.004(1)
O(1*) 0.035(1) 0.046(1) 0.036(1) 0.0050(9) 0.0009(9) 0.0058(9)
C(17*) 0.029(2) 0.065(2) 0.045(2) -0.007(1) -0.003(1) -0.021(2)
C(7*) 0.036(2) 0.046(2) 0.028(1) 0.004(1) 0.002(1) 0.000(1)
F(1*) 0.049(1) 0.090(2) 0.068(2) -0.015(1) -0.018(1) -0.027(1)
C(8*) 0.039(2) 0.056(2) 0.046(2) 0.010(1) 0.003(1) 0.011(2)
C(12*) 0.038(2) 0.049(2) 0.033(2) 0.006(1) -0.003(1) 0.001(1)
C(9*) 0.047(2) 0.052(2) 0.045(2) 0.005(1) 0.000(2) 0.013(1)
C(11*) 0.036(2) 0.056(2) 0.036(2) 0.000(1) -0.005(1) -0.004(1)
C(10*) 0.049(2) 0.052(2) 0.038(2) -0.005(1) -0.003(1) 0.005(1)
C(13*) 0.059(3) 0.078(3) 0.063(3) -0.018(2) 0.004(2) 0.023(2)

loop_
_geom_bond_atom_site_label_1
_geom_bond_atom_site_label_2
_geom_bond_distance
_geom_bond_site_symmetry_1
_geom_bond_site_symmetry_2
_geom_bond_publ_flag
Cl(1) O(2) 1.421(3) 1_555 1_555 yes
Cl(1) O(2) 1.421(3) 1_555 4_556 yes
Cl(1) O(3) 1.444(3) 1_555 1_555 yes
Cl(1) O(3) 1.444(3) 1_555 4_556 yes
F(1) C(16) 2.336(4) 1_555 1_555 yes
F(1) C(17) 1.346(4) 1_555 1_555 yes
F(1) C(18) 2.344(4) 1_555 1_555 yes
O(1) C(1) 2.690(2) 1_555 1_555 yes
O(1) C(3) 2.378(4) 1_555 1_555 yes
O(1) C(6) 1.441(4) 1_555 1_555 yes
O(1) C(7) 1.384(4) 1_555 1_555 yes
O(1) C(8) 2.355(4) 1_555 1_555 yes
O(1) C(12) 2.450(4) 1_555 1_555 yes
O(2) O(2) 2.321(7) 1_555 4_556 yes
O(2) O(3) 2.342(4) 1_555 1_555 yes
O(2) O(3) 2.333(4) 1_555 4_556 yes
O(3) O(3) 2.361(5) 1_555 4_556 yes
C(1) C(2) 1.504(6) 1_555 1_555 yes
C(1) C(3) 2.509(5) 1_555 1_555 yes
C(1) C(3) 2.509(5) 1_555 4_656 yes
C(1) C(14) 1.427(3) 1_555 1_555 yes
C(1) C(14) 1.427(3) 1_555 4_656 yes
C(1) C(15) 2.481(4) 1_555 1_555 yes
C(1) C(15) 2.481(4) 1_555 4_656 yes
C(1) C(19) 2.457(3) 1_555 1_555 yes
C(1) C(19) 2.457(3) 1_555 4_656 yes
C(2) C(3) 1.401(4) 1_555 1_555 yes
C(2) C(3) 1.401(4) 1_555 4_656 yes
C(2) C(4) 2.397(5) 1_555 1_555 yes
C(2) C(4) 2.397(5) 1_555 4_656 yes
C(2) C(5) 2.781(6) 1_555 1_555 yes
C(2) C(6) 2.543(4) 1_555 1_555 yes
C(2) C(6) 2.543(4) 1_555 4_656 yes
C(2) C(14) 2.516(5) 1_555 1_555 yes
C(2) C(14) 2.516(5) 1_555 4_656 yes
C(3) C(3) 2.441(7) 1_555 4_656 yes
C(3) C(4) 1.391(5) 1_555 1_555 yes
C(3) C(4) 2.787(5) 1_555 4_656 yes
C(3) C(5) 2.423(5) 1_555 1_555 yes
C(3) C(6) 1.506(5) 1_555 1_555 yes
C(4) C(4) 2.390(8) 1_555 4_656 yes
C(4) C(5) 1.386(4) 1_555 1_555 yes
C(4) C(6) 2.504(5) 1_555 1_555 yes
C(6) C(7) 2.399(4) 1_555 1_555 yes
C(7) C(8) 1.393(4) 1_555 1_555 yes
C(7) C(9) 2.404(4) 1_555 1_555 yes
C(7) C(10) 2.799(5) 1_555 1_555 yes
C(7) C(11) 2.397(5) 1_555 1_555 yes
C(7) C(12) 1.394(5) 1_555 1_555 yes
C(8) C(9) 1.388(5) 1_555 1_555 yes
C(8) C(10) 2.421(5) 1_555 1_555 yes
C(8) C(11) 2.764(5) 1_555 1_555 yes
C(8) C(12) 2.416(5) 1_555 1_555 yes
C(9) C(10) 1.389(5) 1_555 1_555 yes
C(9) C(11) 2.384(5) 1_555 1_555 yes
C(9) C(12) 2.781(5) 1_555 1_555 yes
C(9) C(13) 2.529(6) 1_555 1_555 yes
C(10) C(11) 1.390(5) 1_555 1_555 yes
C(10) C(12) 2.431(5) 1_555 1_555 yes
C(10) C(13) 1.512(5) 1_555 1_555 yes
C(11) C(12) 1.390(5) 1_555 1_555 yes
C(11) C(13) 2.522(6) 1_555 1_555 yes
C(14) C(14) 2.515(6) 1_555 4_656 yes
C(14) C(15) 1.411(4) 1_555 1_555 yes
C(14) C(16) 2.422(4) 1_555 1_555 yes
C(14) C(17) 2.755(4) 1_555 1_555 yes
C(14) C(18) 2.432(4) 1_555 1_555 yes
C(14) C(19) 1.416(4) 1_555 1_555 yes
C(15) C(16) 1.384(4) 1_555 1_555 yes
C(15) C(17) 2.374(5) 1_555 1_555 yes
C(15) C(19) 2.430(4) 1_555 1_555 yes
C(16) C(17) 1.375(5) 1_555 1_555 yes
C(16) C(18) 2.429(5) 1_555 1_555 yes
C(16) C(19) 2.784(5) 1_555 1_555 yes
C(17) C(18) 1.384(5) 1_555 1_555 yes
C(17) C(19) 2.364(5) 1_555 1_555 yes
C(18) C(19) 1.375(4) 1_555 1_555 yes
